data_7158748
loop_
_publ_author_name
'Iwai, Kento'
'Mukaijo, Yusuke'
'Asahara, Haruyasu'
'Nishiwaki, Nagatoshi'

_publ_section_title
;
 A new approach to 10-arylated
 5<i>H</i>-dibenzo[<i>b</i>,<i>f</i>]azepines using <i>syn</i>-selective
 hydrohalogenation of ethynylaniline.
;
_journal_issue 28
_journal_name_full 'Organic &amp; biomolecular chemistry'
_journal_page_first 5543
_journal_page_last 5550
_journal_paper_doi 10.1039/d2ob00950a
_journal_volume 20
_journal_year 2022
_chemical_formula_moiety 'C23 H20 Br N O'
_chemical_formula_sum 'C23 H20 Br N O'
_chemical_formula_weight 406.31
_chemical_melting_point 399.5(5)
_chemical_name_systematic Z-1-(2-Acetylaminophenyl)-2-(2-bromophenyl)-1-(4-methylphenyl)ethene
_space_group_crystal_system monoclinic
_space_group_IT_number 14
_space_group_name_Hall '-P 2ybc'
_space_group_name_H-M_alt 'P 1 21/c 1'
_symmetry_cell_setting monoclinic
_atom_sites_solution_hydrogens geom
_audit_creation_method SHELXL-2018/3
_audit_update_record
;
2022-02-08 deposited with the CCDC.	2022-06-29 downloaded from the CCDC.
;
_cell_angle_alpha 90
_cell_angle_beta 92.485(3)
_cell_angle_gamma 90
_cell_formula_units_Z 4
_cell_length_a 8.3390(3)
_cell_length_b 10.6181(3)
_cell_length_c 21.0722(6)
_cell_measurement_reflns_used 7331
_cell_measurement_temperature 93(2)
_cell_measurement_theta_max 29.7010
_cell_measurement_theta_min 1.9770
_cell_volume 1864.07(10)
_computing_cell_refinement 'CrysAlisPro 1.171.40.47a (Rigaku OD, 2019)'
_computing_data_collection 'CrysAlisPro 1.171.40.47a (Rigaku OD, 2019)'
_computing_data_reduction 'CrysAlisPro 1.171.40.47a (Rigaku OD, 2019)'
_computing_molecular_graphics 'Yadokari-XG 2009 (Wakita Nemoto et al., 2009)'
_computing_publication_material 'Yadokari-XG 2009 (Wakita,Nemoto et al., 2009)'
_computing_structure_refinement 'SHELXL-2018/3 (Sheldrick, 2018)'
_diffrn_ambient_temperature 93(2)
_diffrn_detector_area_resol_mean 10.0000
_diffrn_measured_fraction_theta_full 0.999
_diffrn_measured_fraction_theta_max 0.999
_diffrn_measurement_device_type 'XtaLAB Synergy, Single source at offset/far, HyPix'
_diffrn_measurement_method '\w scans'
_diffrn_radiation_monochromator mirror
_diffrn_radiation_type MoK\a
_diffrn_radiation_wavelength 0.71073
_diffrn_reflns_av_R_equivalents 0.0298
_diffrn_reflns_av_unetI/netI 0.0321
_diffrn_reflns_Laue_measured_fraction_full 0.999
_diffrn_reflns_Laue_measured_fraction_max 0.999
_diffrn_reflns_limit_h_max 10
_diffrn_reflns_limit_h_min -10
_diffrn_reflns_limit_k_max 12
_diffrn_reflns_limit_k_min -12
_diffrn_reflns_limit_l_max 25
_diffrn_reflns_limit_l_min -24
_diffrn_reflns_number 12584
_diffrn_reflns_point_group_measured_fraction_full 0.999
_diffrn_reflns_point_group_measured_fraction_max 0.999
_diffrn_reflns_theta_full 25.242
_diffrn_reflns_theta_max 25.500
_diffrn_reflns_theta_min 2.445
_diffrn_source 'micro-focus sealed X-ray tube'
_exptl_absorpt_coefficient_mu 2.216
_exptl_absorpt_correction_T_max 1.000
_exptl_absorpt_correction_T_min 0.402
_exptl_absorpt_correction_type gaussian
_exptl_absorpt_process_details
;
CrysAlisPro 1.171.40.47a (Rigaku Oxford Diffraction, 2019)
Numerical absorption correction based on gaussian integration over
   a multifaceted crystal model
Empirical absorption correction using spherical harmonics,
 implemented in SCALE3 ABSPACK scaling algorithm.
;
_exptl_crystal_colour colorless
_exptl_crystal_density_diffrn 1.448
_exptl_crystal_description block
_exptl_crystal_F_000 832
_exptl_crystal_recrystallization_method 'Re-crystallisation from solvent: Hexane'
_exptl_crystal_size_max 0.660
_exptl_crystal_size_mid 0.489
_exptl_crystal_size_min 0.458
_refine_diff_density_max 0.350
_refine_diff_density_min -0.418
_refine_diff_density_rms 0.058
_refine_ls_extinction_method none
_refine_ls_goodness_of_fit_ref 1.063
_refine_ls_matrix_type full
_refine_ls_number_parameters 237
_refine_ls_number_reflns 3460
_refine_ls_number_restraints 0
_refine_ls_restrained_S_all 1.063
_refine_ls_R_factor_all 0.0359
_refine_ls_R_factor_gt 0.0294
_refine_ls_shift/su_max 0.002
_refine_ls_shift/su_mean 0.000
_refine_ls_structure_factor_coef Fsqd
_refine_ls_weighting_details 'w=1/[\s^2^(Fo^2^)+(0.0225P)^2^+1.6201P] where P=(Fo^2^+2Fc^2^)/3'
_refine_ls_weighting_scheme calc
_refine_ls_wR_factor_gt 0.0642
_refine_ls_wR_factor_ref 0.0660
_reflns_Friedel_coverage 0.000
_reflns_number_gt 3085
_reflns_number_total 3460
_reflns_threshold_expression 'I > 2\s(I)'
_cod_data_source_file d2ob00950a2.cif
_cod_data_source_block 9a_a
_cod_depositor_comments
;
The following automatic conversions were performed:

data item '_chemical_melting_point' value '399.0-400.0' was changed
to '399.5(5)' -- the average value was taken and precision was
estimated.

Automatic conversion script
Id: cif_fix_values 7556 2019-12-06 15:28:31Z antanas 

 Adding full bibliography for 7158747--7158749.cif.
;
_cod_original_sg_symbol_H-M 'P 21/c'
_cod_database_code 7158748
_shelx_shelxl_version_number 2018/3
_shelx_space_group_comment
;
The symmetry employed for this shelxl refinement is uniquely defined
by the following loop, which should always be used as a source of
symmetry information in preference to the above space-group names.
They are only intended as comments.
;

loop_
_space_group_symop_operation_xyz
'x, y, z'
'-x, y+1/2, -z+1/2'
'-x, -y, -z'
'x, -y-1/2, z-1/2'

loop_
_atom_site_label
_atom_site_type_symbol
_atom_site_fract_x
_atom_site_fract_y
_atom_site_fract_z
_atom_site_U_iso_or_equiv
_atom_site_adp_type
_atom_site_occupancy
_atom_site_site_symmetry_order
_atom_site_calc_flag
_atom_site_refinement_flags_posn
_atom_site_refinement_flags_adp
_atom_site_refinement_flags_occupancy
_atom_site_disorder_assembly
_atom_site_disorder_group
C1 C 0.6230(2) 0.7005(2) 0.68215(9) 0.0162(5) Uani 1 1 d . . . . .
C2 C 0.5995(2) 0.8049(2) 0.64239(9) 0.0138(4) Uani 1 1 d . . . . .
C3 C 0.6303(2) 0.9247(2) 0.66681(10) 0.0179(5) Uani 1 1 d . . . . .
H1 H 0.616806 0.995777 0.639713 0.021 Uiso 1 1 calc R U . . .
N1 N 0.6005(2) 0.57870(17) 0.65611(8) 0.0171(4) Uani 1 1 d . . . . .
H2 H 0.543378 0.574944 0.620053 0.021 Uiso 1 1 calc R U . . .
O1 O 0.7290(2) 0.45523(16) 0.73069(8) 0.0298(4) Uani 1 1 d . . . . .
C12 C 0.1896(2) 0.5894(2) 0.58707(9) 0.0149(4) Uani 1 1 d . . . . .
Br1 Br 0.24448(3) 0.48034(2) 0.51942(2) 0.02468(9) Uani 1 1 d . . . . .
C9 C 0.5450(2) 0.79119(19) 0.57388(9) 0.0128(4) Uani 1 1 d . . . . .
C10 C 0.4026(2) 0.74110(19) 0.55592(9) 0.0135(4) Uani 1 1 d . . . . .
H3 H 0.382024 0.729918 0.511590 0.016 Uiso 1 1 calc R U . . .
C11 C 0.2741(2) 0.7014(2) 0.59793(9) 0.0131(4) Uani 1 1 d . . . . .
C13 C 0.0695(2) 0.5492(2) 0.62547(10) 0.0174(5) Uani 1 1 d . . . . .
H4 H 0.014454 0.472386 0.616664 0.021 Uiso 1 1 calc R U . . .
C7 C 0.6558(3) 0.4660(2) 0.67956(11) 0.0201(5) Uani 1 1 d . . . . .
C14 C 0.0306(2) 0.6224(2) 0.67700(10) 0.0183(5) Uani 1 1 d . . . . .
H5 H -0.050623 0.595361 0.704190 0.022 Uiso 1 1 calc R U . . .
C15 C 0.1099(2) 0.7347(2) 0.68882(10) 0.0177(5) Uani 1 1 d . . . . .
H6 H 0.081817 0.785464 0.723782 0.021 Uiso 1 1 calc R U . . .
C4 C 0.6802(3) 0.9427(2) 0.72979(11) 0.0234(5) Uani 1 1 d . . . . .
H7 H 0.700966 1.024955 0.745826 0.028 Uiso 1 1 calc R U . . .
C19 C 0.9340(3) 0.8442(2) 0.49148(10) 0.0178(5) Uani 1 1 d . . . . .
H8 H 1.045834 0.835974 0.501079 0.021 Uiso 1 1 calc R U . . .
C6 C 0.6710(3) 0.7190(2) 0.74609(10) 0.0221(5) Uani 1 1 d . . . . .
H9 H 0.683939 0.648664 0.773698 0.026 Uiso 1 1 calc R U . . .
C20 C 0.8812(3) 0.8809(2) 0.43080(10) 0.0166(5) Uani 1 1 d . . . . .
C5 C 0.6993(3) 0.8383(2) 0.76888(10) 0.0253(5) Uani 1 1 d . . . . .
H10 H 0.732624 0.849609 0.812197 0.030 Uiso 1 1 calc R U . . .
C8 C 0.6244(3) 0.3550(2) 0.63633(11) 0.0257(5) Uani 1 1 d . . . . .
H11 H 0.717525 0.341262 0.610355 0.039 Uiso 1 1 calc R U . . .
H12 H 0.529451 0.371780 0.608595 0.039 Uiso 1 1 calc R U . . .
H13 H 0.605875 0.279720 0.661895 0.039 Uiso 1 1 calc R U . . .
C16 C 0.2302(2) 0.7739(2) 0.64996(9) 0.0151(4) Uani 1 1 d . . . . .
H14 H 0.283773 0.851295 0.658743 0.018 Uiso 1 1 calc R U . . .
C17 C 0.6618(2) 0.82963(19) 0.52590(9) 0.0126(4) Uani 1 1 d . . . . .
C18 C 0.8261(2) 0.8195(2) 0.53843(10) 0.0159(4) Uani 1 1 d . . . . .
H15 H 0.865322 0.795239 0.579631 0.019 Uiso 1 1 calc R U . . .
C21 C 0.7175(3) 0.8961(2) 0.41922(10) 0.0164(5) Uani 1 1 d . . . . .
H16 H 0.678925 0.924057 0.378542 0.020 Uiso 1 1 calc R U . . .
C22 C 0.6088(2) 0.87158(19) 0.46549(9) 0.0142(4) Uani 1 1 d . . . . .
H17 H 0.497271 0.883288 0.456214 0.017 Uiso 1 1 calc R U . . .
C23 C 0.9981(3) 0.9043(2) 0.37915(11) 0.0249(5) Uani 1 1 d . . . . .
H18 H 1.002752 0.829827 0.351795 0.037 Uiso 1 1 calc R U . . .
H19 H 1.104987 0.921060 0.398500 0.037 Uiso 1 1 calc R U . . .
H20 H 0.962453 0.977101 0.353691 0.037 Uiso 1 1 calc R U . . .

loop_
_atom_site_aniso_label
_atom_site_aniso_U_11
_atom_site_aniso_U_22
_atom_site_aniso_U_33
_atom_site_aniso_U_23
_atom_site_aniso_U_13
_atom_site_aniso_U_12
C1 0.0094(10) 0.0251(13) 0.0142(10) 0.0015(9) 0.0009(8) 0.0000(9)
C2 0.0069(10) 0.0210(12) 0.0135(10) -0.0009(9) 0.0018(8) 0.0003(8)
C3 0.0121(11) 0.0219(12) 0.0197(11) -0.0028(9) 0.0003(9) -0.0025(9)
N1 0.0165(9) 0.0209(10) 0.0136(9) 0.0038(7) -0.0018(7) 0.0023(8)
O1 0.0255(9) 0.0303(10) 0.0327(9) 0.0173(8) -0.0082(7) -0.0038(7)
C12 0.0132(11) 0.0154(11) 0.0158(10) -0.0031(8) -0.0025(8) 0.0023(8)
Br1 0.02562(14) 0.02189(14) 0.02687(13) -0.01087(10) 0.00491(9) -0.00579(10)
C9 0.0146(10) 0.0108(10) 0.0129(10) 0.0010(8) -0.0002(8) 0.0016(8)
C10 0.0163(11) 0.0139(11) 0.0104(10) 0.0008(8) 0.0001(8) 0.0007(8)
C11 0.0097(10) 0.0164(11) 0.0130(10) 0.0012(8) -0.0032(8) 0.0005(8)
C13 0.0124(10) 0.0174(12) 0.0218(11) 0.0017(9) -0.0044(9) -0.0024(9)
C7 0.0121(10) 0.0232(13) 0.0254(12) 0.0107(10) 0.0053(9) -0.0024(9)
C14 0.0094(10) 0.0261(13) 0.0191(11) 0.0061(9) -0.0009(8) -0.0014(9)
C15 0.0146(11) 0.0232(12) 0.0153(10) -0.0012(9) -0.0002(8) 0.0025(9)
C4 0.0155(11) 0.0323(14) 0.0224(12) -0.0108(10) 0.0012(9) -0.0042(10)
C19 0.0107(10) 0.0180(12) 0.0245(12) -0.0019(9) 0.0003(9) -0.0021(9)
C6 0.0175(12) 0.0359(15) 0.0128(11) 0.0042(10) 0.0017(9) 0.0035(10)
C20 0.0200(11) 0.0118(11) 0.0184(11) -0.0039(9) 0.0051(9) -0.0033(9)
C5 0.0166(12) 0.0458(16) 0.0132(11) -0.0070(11) -0.0018(9) -0.0016(11)
C8 0.0241(13) 0.0197(13) 0.0336(13) 0.0075(10) 0.0048(10) 0.0009(10)
C16 0.0134(10) 0.0140(11) 0.0178(11) -0.0002(9) -0.0018(8) -0.0010(8)
C17 0.0157(11) 0.0097(10) 0.0123(10) -0.0021(8) 0.0003(8) -0.0008(8)
C18 0.0175(11) 0.0149(11) 0.0150(10) -0.0008(9) -0.0011(8) -0.0010(9)
C21 0.0216(12) 0.0160(11) 0.0117(10) -0.0001(8) 0.0002(8) -0.0023(9)
C22 0.0124(10) 0.0140(11) 0.0162(10) -0.0014(8) 0.0001(8) -0.0006(8)
C23 0.0215(12) 0.0284(14) 0.0254(12) -0.0004(10) 0.0088(10) -0.0034(10)

loop_
_atom_type_symbol
_atom_type_description
_atom_type_scat_dispersion_real
_atom_type_scat_dispersion_imag
_atom_type_scat_source
C C 0.0033 0.0016 'International Tables Vol C Tables 4.2.6.8 and 6.1.1.4'
H H 0.0000 0.0000 'International Tables Vol C Tables 4.2.6.8 and 6.1.1.4'
N N 0.0061 0.0033 'International Tables Vol C Tables 4.2.6.8 and 6.1.1.4'
O O 0.0106 0.0060 'International Tables Vol C Tables 4.2.6.8 and 6.1.1.4'
Br Br -0.2901 2.4595 'International Tables Vol C Tables 4.2.6.8 and 6.1.1.4'

loop_
_geom_angle_atom_site_label_1
_geom_angle_atom_site_label_2
_geom_angle_atom_site_label_3
_geom_angle
_geom_angle_site_symmetry_1
_geom_angle_site_symmetry_3
_geom_angle_publ_flag
C2 C1 C6 119.4(2) . . ?
C2 C1 N1 118.68(18) . . ?
C6 C1 N1 121.9(2) . . ?
C3 C2 C1 118.96(19) . . ?
C3 C2 C9 119.18(19) . . ?
C1 C2 C9 121.85(19) . . ?
C4 C3 C2 121.5(2) . . ?
C7 N1 C1 128.55(18) . . ?
C13 C12 C11 122.74(19) . . ?
C13 C12 Br1 116.96(16) . . ?
C11 C12 Br1 120.24(15) . . ?
C10 C9 C17 120.92(18) . . ?
C10 C9 C2 122.48(18) . . ?
C17 C9 C2 116.52(17) . . ?
C9 C10 C11 126.83(18) . . ?
C12 C11 C16 116.66(18) . . ?
C12 C11 C10 121.20(18) . . ?
C16 C11 C10 122.13(19) . . ?
C12 C13 C14 119.1(2) . . ?
O1 C7 N1 123.3(2) . . ?
O1 C7 C8 121.9(2) . . ?
N1 C7 C8 114.79(19) . . ?
C15 C14 C13 119.9(2) . . ?
C14 C15 C16 120.4(2) . . ?
C5 C4 C3 118.8(2) . . ?
C20 C19 C18 121.2(2) . . ?
C5 C6 C1 120.2(2) . . ?
C21 C20 C19 117.72(19) . . ?
C21 C20 C23 121.00(19) . . ?
C19 C20 C23 121.29(19) . . ?
C6 C5 C4 121.1(2) . . ?
C15 C16 C11 121.2(2) . . ?
C18 C17 C22 117.84(18) . . ?
C18 C17 C9 121.19(18) . . ?
C22 C17 C9 120.90(18) . . ?
C17 C18 C19 120.90(19) . . ?
C22 C21 C20 121.61(19) . . ?
C21 C22 C17 120.59(19) . . ?

loop_
_geom_bond_atom_site_label_1
_geom_bond_atom_site_label_2
_geom_bond_distance
_geom_bond_site_symmetry_2
_geom_bond_publ_flag
C1 C2 1.398(3) . ?
C1 C6 1.403(3) . ?
C1 N1 1.414(3) . ?
C2 C3 1.392(3) . ?
C2 C9 1.502(3) . ?
C3 C4 1.387(3) . ?
N1 C7 1.367(3) . ?
O1 C7 1.220(3) . ?
C12 C13 1.382(3) . ?
C12 C11 1.396(3) . ?
C12 Br1 1.908(2) . ?
C9 C10 1.340(3) . ?
C9 C17 1.491(3) . ?
C10 C11 1.481(3) . ?
C11 C16 1.402(3) . ?
C13 C14 1.386(3) . ?
C7 C8 1.506(3) . ?
C14 C15 1.381(3) . ?
C15 C16 1.386(3) . ?
C4 C5 1.386(4) . ?
C19 C20 1.390(3) . ?
C19 C18 1.391(3) . ?
C6 C5 1.372(3) . ?
C20 C21 1.385(3) . ?
C20 C23 1.513(3) . ?
C17 C18 1.388(3) . ?
C17 C22 1.402(3) . ?
C21 C22 1.384(3) . ?

loop_
_geom_torsion_atom_site_label_1
_geom_torsion_atom_site_label_2
_geom_torsion_atom_site_label_3
_geom_torsion_atom_site_label_4
_geom_torsion
_geom_torsion_site_symmetry_1
_geom_torsion_site_symmetry_2
_geom_torsion_site_symmetry_3
_geom_torsion_site_symmetry_4
_geom_torsion_publ_flag
C6 C1 C2 C3 2.4(3) . . . . ?
N1 C1 C2 C3 -176.34(18) . . . . ?
C6 C1 C2 C9 -178.80(18) . . . . ?
N1 C1 C2 C9 2.5(3) . . . . ?
C1 C2 C3 C4 -1.4(3) . . . . ?
C9 C2 C3 C4 179.76(19) . . . . ?
C2 C1 N1 C7 160.8(2) . . . . ?
C6 C1 N1 C7 -17.9(3) . . . . ?
C3 C2 C9 C10 -118.6(2) . . . . ?
C1 C2 C9 C10 62.6(3) . . . . ?
C3 C2 C9 C17 64.8(2) . . . . ?
C1 C2 C9 C17 -114.0(2) . . . . ?
C17 C9 C10 C11 -178.57(19) . . . . ?
C2 C9 C10 C11 4.9(3) . . . . ?
C13 C12 C11 C16 -0.8(3) . . . . ?
Br1 C12 C11 C16 -177.76(15) . . . . ?
C13 C12 C11 C10 179.69(19) . . . . ?
Br1 C12 C11 C10 2.8(3) . . . . ?
C9 C10 C11 C12 -138.0(2) . . . . ?
C9 C10 C11 C16 42.6(3) . . . . ?
C11 C12 C13 C14 0.0(3) . . . . ?
Br1 C12 C13 C14 177.03(16) . . . . ?
C1 N1 C7 O1 4.2(3) . . . . ?
C1 N1 C7 C8 -173.91(19) . . . . ?
C12 C13 C14 C15 0.9(3) . . . . ?
C13 C14 C15 C16 -1.0(3) . . . . ?
C2 C3 C4 C5 -0.1(3) . . . . ?
C2 C1 C6 C5 -2.0(3) . . . . ?
N1 C1 C6 C5 176.7(2) . . . . ?
C18 C19 C20 C21 2.2(3) . . . . ?
C18 C19 C20 C23 -178.2(2) . . . . ?
C1 C6 C5 C4 0.5(3) . . . . ?
C3 C4 C5 C6 0.5(3) . . . . ?
C14 C15 C16 C11 0.1(3) . . . . ?
C12 C11 C16 C15 0.8(3) . . . . ?
C10 C11 C16 C15 -179.78(19) . . . . ?
C10 C9 C17 C18 -146.4(2) . . . . ?
C2 C9 C17 C18 30.3(3) . . . . ?
C10 C9 C17 C22 30.5(3) . . . . ?
C2 C9 C17 C22 -152.84(19) . . . . ?
C22 C17 C18 C19 -3.1(3) . . . . ?
C9 C17 C18 C19 173.92(19) . . . . ?
C20 C19 C18 C17 0.5(3) . . . . ?
C19 C20 C21 C22 -2.3(3) . . . . ?
C23 C20 C21 C22 178.1(2) . . . . ?
C20 C21 C22 C17 -0.3(3) . . . . ?
C18 C17 C22 C21 3.0(3) . . . . ?
C9 C17 C22 C21 -174.03(19) . . . . ?
